data_9013411
loop_
_publ_author_name
'Oganov, A. R.'
'Chen, J.'
'Gatti, C.'
'Ma, Yanzhang'
'Ma, Yanming'
'Glass, C. W.'
'Liu, Z.'
'Yu, T.'
'Kurakevych, O. O.'
'Solozhenko, V. L.'

_publ_section_title
;
 Ionic high-pressure form of elemental boron
 Note: theoretical calculation
;
_journal_name_full Nature
_journal_page_first 863
_journal_page_last 867
_journal_paper_doi 10.1038/nature07736
_journal_volume 457
_journal_year 2009
_chemical_formula_sum B
_chemical_name_common Boron
_chemical_name_mineral Boron
_space_group_IT_number 58
_symmetry_space_group_name_Hall '-P 2 2n'
_symmetry_space_group_name_H-M 'P n n m'
_cell_angle_alpha 90
_cell_angle_beta 90
_cell_angle_gamma 90
_cell_formula_units_Z 28
_cell_length_a 5.054
_cell_length_b 5.620
_cell_length_c 6.987
_cell_volume 198.455
_database_code_amcsd 0014681
_exptl_crystal_density_diffrn 2.533
_cod_struct_determination_method theoretical
_cod_database_code 9013411

loop_
_space_group_symop_operation_xyz
x,y,z
1/2+x,1/2-y,1/2+z
1/2-x,1/2+y,1/2-z
1/2-x,1/2+y,1/2+z
1/2+x,1/2-y,1/2-z
x,y,-z
-x,-y,z
-x,-y,-z

loop_
_atom_site_label
_atom_site_fract_x
_atom_site_fract_y
_atom_site_fract_z
B1 0.17020 0.52060 0.00000
B2 0.16060 0.28100 0.37430
B3 0.34720 0.09240 0.20930
B4 0.35200 0.27110 0.00000
B5 0.16440 0.00800 0.00000

loop_
_cod_related_entry_id
_cod_related_entry_database
_cod_related_entry_code
1 AMCSD 0014681
